data_7118093
loop_
_publ_author_name
'Jezabel Praz'
'Julien Graff'
'Leo Egger'
'Laure Guenee'
'Simon Wagschal'
'E. Peter Kundig'
'Alexandre Alexakis'

_publ_section_title
;
 Asymmetric bromine-lithium exchange: on the importance of both the
 diamine ligand and the organolithium reagent
;
_journal_name_full Chem.Commun.
_journal_page_first 16912
_journal_paper_doi 10.1039/C5cc06548H
_journal_volume 51
_journal_year 2015
_chemical_absolute_configuration ad
_chemical_formula_moiety 'C20 H42 Cl2 N2 Zn'
_chemical_formula_sum 'C20 H42 Cl2 N2 Zn'
_chemical_formula_weight 446.83
_chemical_name_systematic
;
?
;
_space_group_IT_number 19
_symmetry_cell_setting orthorhombic
_symmetry_space_group_name_Hall 'P 2ac 2ab'
_symmetry_space_group_name_H-M 'P 21 21 21'
_atom_sites_solution_hydrogens geom
_atom_sites_solution_primary direct
_atom_sites_solution_secondary difmap
_audit_creation_method SHELXL-97
_audit_update_record
;
2011-12-16 deposited with the CCDC.
2015-09-29 downloaded from the CCDC.
;
_cell_angle_alpha 90.00
_cell_angle_beta 90.00
_cell_angle_gamma 90.00
_cell_formula_units_Z 4
_cell_length_a 7.7915(4)
_cell_length_b 14.3961(8)
_cell_length_c 23.6463(19)
_cell_measurement_reflns_used 17681
_cell_measurement_temperature 180(2)
_cell_measurement_theta_max 27.245
_cell_measurement_theta_min 1.58
_cell_volume 2652.3(3)
_computing_cell_refinement 'STOE X-AREA'
_computing_data_collection 'STOE X-AREA'
_computing_data_reduction 'STOE X-RED'
_computing_molecular_graphics 'ORTEP 3 (Farrugia, 1997)'
_computing_publication_material ShelX_ACTA
_computing_structure_refinement 'SHELXL-97 (Sheldrick, 2008)'
_computing_structure_solution 'SIR 97'
_diffrn_ambient_temperature 180(2)
_diffrn_detector_area_resol_mean 6.67
_diffrn_measured_fraction_theta_full 0.998
_diffrn_measured_fraction_theta_max 0.998
_diffrn_measurement_device_type 'STOE IPDS 2'
_diffrn_measurement_method 'rotation method'
_diffrn_radiation_monochromator graphite
_diffrn_radiation_source 'fine-focus sealed tube'
_diffrn_radiation_type MoK\a
_diffrn_radiation_wavelength 0.71073
_diffrn_reflns_av_R_equivalents 0.0371
_diffrn_reflns_av_sigmaI/netI 0.0318
_diffrn_reflns_limit_h_max 9
_diffrn_reflns_limit_h_min -9
_diffrn_reflns_limit_k_max 16
_diffrn_reflns_limit_k_min -18
_diffrn_reflns_limit_l_max 29
_diffrn_reflns_limit_l_min -29
_diffrn_reflns_number 17086
_diffrn_reflns_theta_full 26.72
_diffrn_reflns_theta_max 26.72
_diffrn_reflns_theta_min 1.66
_exptl_absorpt_coefficient_mu 1.133
_exptl_absorpt_correction_T_max 0.7748
_exptl_absorpt_correction_T_min 0.5872
_exptl_absorpt_correction_type numerical
_exptl_absorpt_process_details 'Stoe Xred 32'
_exptl_crystal_colour colorless
_exptl_crystal_density_diffrn 1.119
_exptl_crystal_density_method 'not measured'
_exptl_crystal_description prism
_exptl_crystal_F_000 960
_exptl_crystal_size_max 0.38
_exptl_crystal_size_mid 0.29
_exptl_crystal_size_min 0.15
_refine_diff_density_max 0.784
_refine_diff_density_min -0.320
_refine_diff_density_rms 0.119
_refine_ls_abs_structure_details 'Flack H D (1983), Acta Cryst. A39, 876-881'
_refine_ls_abs_structure_Flack 0.024(16)
_refine_ls_extinction_method none
_refine_ls_goodness_of_fit_ref 1.087
_refine_ls_hydrogen_treatment constr
_refine_ls_matrix_type full
_refine_ls_number_parameters 225
_refine_ls_number_reflns 5610
_refine_ls_number_restraints 19
_refine_ls_restrained_S_all 1.101
_refine_ls_R_factor_all 0.0507
_refine_ls_R_factor_gt 0.0470
_refine_ls_shift/su_max 0.000
_refine_ls_shift/su_mean 0.000
_refine_ls_structure_factor_coef Fsqd
_refine_ls_weighting_details 'calc w=1/[\s^2^(Fo^2^)+(0.1015P)^2^+0.2854P] where P=(Fo^2^+2Fc^2^)/3'
_refine_ls_weighting_scheme calc
_refine_ls_wR_factor_gt 0.1356
_refine_ls_wR_factor_ref 0.1382
_reflns_number_gt 5191
_reflns_number_total 5610
_reflns_threshold_expression >2sigma(I)
_cod_data_source_file c5cc06548h2.cif
_cod_data_source_block 5ZnCl2
_cod_database_code 7118093
_audit_block_doi 10.5517/ccxtxf1

loop_
_symmetry_equiv_pos_as_xyz
'x, y, z'
'-x+1/2, -y, z+1/2'
'x+1/2, -y+1/2, -z'
'-x, y+1/2, -z+1/2'

loop_
_atom_site_label
_atom_site_type_symbol
_atom_site_fract_x
_atom_site_fract_y
_atom_site_fract_z
_atom_site_U_iso_or_equiv
_atom_site_adp_type
_atom_site_occupancy
_atom_site_symmetry_multiplicity
_atom_site_calc_flag
_atom_site_refinement_flags
_atom_site_disorder_assembly
_atom_site_disorder_group
Zn1 Zn 0.98075(4) 0.33033(2) 0.781542(18) 0.04004(13) Uani 1 1 d . . .
Cl2 Cl 1.25756(11) 0.29489(7) 0.77743(6) 0.0638(3) Uani 1 1 d . . .
Cl1 Cl 0.92466(12) 0.48080(6) 0.78662(5) 0.0576(3) Uani 1 1 d . . .
N2 N 0.8600(5) 0.2432(2) 0.84061(15) 0.0570(8) Uani 1 1 d . A .
N1 N 0.8355(3) 0.26479(19) 0.71966(15) 0.0418(6) Uani 1 1 d . . .
C1 C 1.2838(7) 0.2307(7) 0.6093(3) 0.100(2) Uani 1 1 d . . .
H1A H 1.3526 0.2589 0.6395 0.149 Uiso 1 1 calc R . .
H1B H 1.3577 0.2169 0.5768 0.149 Uiso 1 1 calc R . .
H1C H 1.2315 0.1731 0.6231 0.149 Uiso 1 1 calc R . .
C2 C 1.219(2) 0.3904(6) 0.5692(4) 0.158(5) Uani 1 1 d . . .
H2A H 1.1259 0.4341 0.5610 0.237 Uiso 1 1 calc R . .
H2B H 1.2847 0.3784 0.5347 0.237 Uiso 1 1 calc R . .
H2C H 1.2947 0.4169 0.5981 0.237 Uiso 1 1 calc R . .
C3 C 1.0404(10) 0.2488(7) 0.5444(2) 0.106(2) Uani 1 1 d . . .
H3A H 0.9250 0.2755 0.5419 0.159 Uiso 1 1 calc R . .
H3B H 1.0319 0.1825 0.5533 0.159 Uiso 1 1 calc R . .
H3C H 1.0994 0.2567 0.5081 0.159 Uiso 1 1 calc R . .
C4 C 1.1424(8) 0.2985(4) 0.59122(19) 0.0691(13) Uani 1 1 d . . .
C5 C 1.0196(8) 0.3225(3) 0.64055(19) 0.0668(11) Uani 1 1 d . . .
H5A H 1.0836 0.3592 0.6690 0.080 Uiso 1 1 calc R . .
H5B H 0.9259 0.3622 0.6259 0.080 Uiso 1 1 calc R . .
C6 C 0.9420(5) 0.2397(3) 0.66921(16) 0.0498(8) Uani 1 1 d . . .
H6A H 0.8693 0.2059 0.6417 0.060 Uiso 1 1 calc R . .
H6B H 1.0351 0.1973 0.6813 0.060 Uiso 1 1 calc R . .
C7 C 0.6947(5) 0.3286(3) 0.7025(2) 0.0571(10) Uani 1 1 d . . .
H7A H 0.6124 0.3349 0.7336 0.086 Uiso 1 1 calc R . .
H7B H 0.6361 0.3033 0.6692 0.086 Uiso 1 1 calc R . .
H7C H 0.7427 0.3897 0.6933 0.086 Uiso 1 1 calc R . .
C8 C 0.7693(4) 0.1777(2) 0.74733(18) 0.0441(7) Uani 1 1 d . . .
H8 H 0.8664 0.1323 0.7481 0.053 Uiso 1 1 calc R . .
C9 C 0.6213(5) 0.1311(3) 0.7157(3) 0.0644(11) Uani 1 1 d . . .
H9A H 0.6592 0.1152 0.6769 0.077 Uiso 1 1 calc R . .
H9B H 0.5244 0.1753 0.7126 0.077 Uiso 1 1 calc R . .
C10 C 0.5598(6) 0.0426(3) 0.7458(3) 0.0751(15) Uani 1 1 d . . .
H10A H 0.4620 0.0155 0.7247 0.090 Uiso 1 1 calc R . .
H10B H 0.6537 -0.0037 0.7463 0.090 Uiso 1 1 calc R . .
C11 C 0.5059(7) 0.0633(3) 0.8048(3) 0.0759(14) Uani 1 1 d . . .
H11A H 0.4695 0.0053 0.8238 0.091 Uiso 1 1 calc R . .
H11B H 0.4070 0.1065 0.8044 0.091 Uiso 1 1 calc R . .
C12 C 0.6530(7) 0.1066(3) 0.8371(3) 0.0704(13) Uani 1 1 d . . .
H12A H 0.7486 0.0615 0.8394 0.085 Uiso 1 1 calc R . .
H12B H 0.6150 0.1205 0.8761 0.085 Uiso 1 1 calc R . .
C13 C 0.7178(5) 0.1964(2) 0.80923(19) 0.0503(9) Uani 1 1 d . . .
H13 H 0.6191 0.2408 0.8084 0.060 Uiso 1 1 calc R . .
C14 C 0.9928(8) 0.1747(4) 0.8594(2) 0.0803(15) Uani 1 1 d . . .
H14A H 1.0223 0.1336 0.8279 0.120 Uiso 1 1 calc R . .
H14B H 0.9473 0.1377 0.8908 0.120 Uiso 1 1 calc R . .
H14C H 1.0957 0.2080 0.8720 0.120 Uiso 1 1 calc R . .
C15 C 0.7965(11) 0.2943(4) 0.8908(3) 0.098(2) Uani 1 1 d D . .
H15A H 0.7401 0.2503 0.9171 0.117 Uiso 0.563(6) 1 calc PR A 1
H15B H 0.7103 0.3409 0.8789 0.117 Uiso 0.563(6) 1 calc PR A 1
H15C H 0.8945 0.3296 0.9066 0.117 Uiso 0.437(6) 1 calc PR A 2
H15D H 0.7635 0.2475 0.9195 0.117 Uiso 0.437(6) 1 calc PR A 2
C16A C 0.948(2) 0.3442(12) 0.9218(6) 0.1259(18) Uiso 0.563(6) 1 d PD A 1
H16A H 1.0287 0.2961 0.9357 0.151 Uiso 0.563(6) 1 calc PR A 1
H16B H 1.0112 0.3821 0.8936 0.151 Uiso 0.563(6) 1 calc PR A 1
C17A C 0.9019(19) 0.4062(11) 0.9708(6) 0.1259(18) Uiso 0.563(6) 1 d PD A 1
C18A C 0.795(2) 0.4858(12) 0.9513(8) 0.1259(18) Uiso 0.563(6) 1 d PD A 1
H18A H 0.8260 0.5016 0.9123 0.189 Uiso 0.563(6) 1 calc PR A 1
H18B H 0.8159 0.5396 0.9759 0.189 Uiso 0.563(6) 1 calc PR A 1
H18C H 0.6736 0.4687 0.9531 0.189 Uiso 0.563(6) 1 calc PR A 1
C19A C 1.0557(19) 0.4499(12) 0.9976(7) 0.1259(18) Uiso 0.563(6) 1 d PD A 1
H19A H 1.1505 0.4051 0.9982 0.189 Uiso 0.563(6) 1 calc PR A 1
H19B H 1.0278 0.4684 1.0364 0.189 Uiso 0.563(6) 1 calc PR A 1
H19C H 1.0898 0.5048 0.9758 0.189 Uiso 0.563(6) 1 calc PR A 1
C20A C 0.822(2) 0.3519(13) 1.0191(6) 0.1259(18) Uiso 0.563(6) 1 d PD A 1
H20A H 0.7019 0.3378 1.0100 0.189 Uiso 0.563(6) 1 calc PR A 1
H20B H 0.8267 0.3891 1.0538 0.189 Uiso 0.563(6) 1 calc PR A 1
H20C H 0.8853 0.2938 1.0247 0.189 Uiso 0.563(6) 1 calc PR A 1
C16B C 0.646(3) 0.3622(15) 0.8848(8) 0.1259(18) Uiso 0.437(6) 1 d PD A 2
H16C H 0.6756 0.4062 0.8541 0.151 Uiso 0.437(6) 1 calc PR A 2
H16D H 0.5457 0.3259 0.8714 0.151 Uiso 0.437(6) 1 calc PR A 2
C17B C 0.586(2) 0.4199(12) 0.9352(7) 0.1259(18) Uiso 0.437(6) 1 d PD A 2
C18B C 0.440(3) 0.4862(15) 0.9179(9) 0.1259(18) Uiso 0.437(6) 1 d PD A 2
H18D H 0.4724 0.5190 0.8832 0.189 Uiso 0.437(6) 1 calc PR A 2
H18E H 0.4205 0.5314 0.9482 0.189 Uiso 0.437(6) 1 calc PR A 2
H18F H 0.3350 0.4505 0.9113 0.189 Uiso 0.437(6) 1 calc PR A 2
C19B C 0.707(3) 0.5047(14) 0.9269(9) 0.1259(18) Uiso 0.437(6) 1 d PD A 2
H19D H 0.8071 0.4982 0.9517 0.189 Uiso 0.437(6) 1 calc PR A 2
H19E H 0.6455 0.5620 0.9363 0.189 Uiso 0.437(6) 1 calc PR A 2
H19F H 0.7451 0.5072 0.8874 0.189 Uiso 0.437(6) 1 calc PR A 2
C20B C 0.668(3) 0.3961(16) 0.9916(8) 0.1259(18) Uiso 0.437(6) 1 d PD A 2
H20D H 0.6356 0.3329 1.0026 0.189 Uiso 0.437(6) 1 calc PR A 2
H20E H 0.6290 0.4401 1.0205 0.189 Uiso 0.437(6) 1 calc PR A 2
H20F H 0.7934 0.4000 0.9880 0.189 Uiso 0.437(6) 1 calc PR A 2

loop_
_atom_site_aniso_label
_atom_site_aniso_U_11
_atom_site_aniso_U_22
_atom_site_aniso_U_33
_atom_site_aniso_U_23
_atom_site_aniso_U_13
_atom_site_aniso_U_12
Zn1 0.03123(17) 0.02676(18) 0.0621(2) 0.00212(17) -0.00162(15) -0.00324(12)
Cl2 0.0320(4) 0.0534(5) 0.1061(8) -0.0064(6) -0.0090(5) 0.0046(3)
Cl1 0.0512(5) 0.0268(3) 0.0947(7) -0.0020(5) 0.0093(5) -0.0014(3)
N2 0.067(2) 0.0388(17) 0.0652(19) 0.0041(15) 0.0017(17) -0.0162(16)
N1 0.0307(12) 0.0270(12) 0.0677(16) 0.0002(14) -0.0060(13) 0.0035(9)
C1 0.054(3) 0.174(8) 0.071(3) 0.012(4) 0.009(2) 0.007(4)
C2 0.276(15) 0.096(6) 0.103(5) -0.010(4) 0.102(8) -0.041(8)
C3 0.102(5) 0.155(7) 0.062(3) -0.026(4) -0.019(3) -0.003(5)
C4 0.090(3) 0.068(3) 0.049(2) -0.0005(19) -0.005(2) -0.010(3)
C5 0.089(3) 0.051(2) 0.061(2) 0.0014(18) 0.009(2) -0.007(3)
C6 0.050(2) 0.0408(18) 0.0591(19) -0.0045(16) -0.0048(15) 0.0026(15)
C7 0.0404(16) 0.0338(17) 0.097(3) 0.0073(19) -0.0201(17) 0.0051(15)
C8 0.0293(14) 0.0225(14) 0.080(2) -0.0012(16) -0.0047(14) 0.0009(12)
C9 0.047(2) 0.0392(19) 0.107(3) -0.008(2) -0.017(2) -0.0072(15)
C10 0.052(2) 0.036(2) 0.138(4) -0.007(2) -0.011(3) -0.0130(18)
C11 0.054(2) 0.041(2) 0.133(4) 0.005(2) 0.011(3) -0.018(2)
C12 0.064(3) 0.038(2) 0.109(4) 0.013(2) 0.008(2) -0.0174(19)
C13 0.0398(18) 0.0282(16) 0.083(3) 0.0014(16) 0.0089(17) -0.0039(13)
C14 0.087(3) 0.060(3) 0.094(3) 0.033(2) -0.030(3) -0.023(3)
C15 0.136(6) 0.058(3) 0.098(4) -0.008(3) 0.043(4) -0.032(4)

loop_
_atom_type_symbol
_atom_type_description
_atom_type_scat_dispersion_real
_atom_type_scat_dispersion_imag
_atom_type_scat_source
C C 0.0033 0.0016 'International Tables Vol C Tables 4.2.6.8 and 6.1.1.4'
H H 0.0000 0.0000 'International Tables Vol C Tables 4.2.6.8 and 6.1.1.4'
N N 0.0061 0.0033 'International Tables Vol C Tables 4.2.6.8 and 6.1.1.4'
Cl Cl 0.1484 0.1585 'International Tables Vol C Tables 4.2.6.8 and 6.1.1.4'
Zn Zn 0.2839 1.4301 'International Tables Vol C Tables 4.2.6.8 and 6.1.1.4'

loop_
_citation_id
_citation_doi
_citation_year
1 10.1002/adsc.201101016 2012

loop_
_geom_angle_atom_site_label_1
_geom_angle_atom_site_label_2
_geom_angle_atom_site_label_3
_geom_angle
_geom_angle_site_symmetry_1
_geom_angle_site_symmetry_3
N1 Zn1 N2 87.30(13) . .
N1 Zn1 Cl1 112.05(8) . .
N2 Zn1 Cl1 117.40(11) . .
N1 Zn1 Cl2 113.23(9) . .
N2 Zn1 Cl2 109.11(12) . .
Cl1 Zn1 Cl2 114.80(4) . .
C15 N2 C13 112.0(4) . .
C15 N2 C14 108.6(5) . .
C13 N2 C14 111.3(3) . .
C15 N2 Zn1 112.7(3) . .
C13 N2 Zn1 105.7(3) . .
C14 N2 Zn1 106.4(3) . .
C7 N1 C6 109.8(3) . .
C7 N1 C8 112.4(3) . .
C6 N1 C8 109.6(3) . .
C7 N1 Zn1 108.3(2) . .
C6 N1 Zn1 111.7(2) . .
C8 N1 Zn1 105.0(2) . .
C4 C1 H1A 109.5 . .
C4 C1 H1B 109.5 . .
H1A C1 H1B 109.5 . .
C4 C1 H1C 109.5 . .
H1A C1 H1C 109.5 . .
H1B C1 H1C 109.5 . .
C4 C2 H2A 109.5 . .
C4 C2 H2B 109.5 . .
H2A C2 H2B 109.5 . .
C4 C2 H2C 109.5 . .
H2A C2 H2C 109.5 . .
H2B C2 H2C 109.5 . .
C4 C3 H3A 109.5 . .
C4 C3 H3B 109.5 . .
H3A C3 H3B 109.5 . .
C4 C3 H3C 109.5 . .
H3A C3 H3C 109.5 . .
H3B C3 H3C 109.5 . .
C1 C4 C3 106.0(6) . .
C1 C4 C2 111.3(8) . .
C3 C4 C2 110.8(6) . .
C1 C4 C5 112.1(4) . .
C3 C4 C5 109.1(5) . .
C2 C4 C5 107.6(5) . .
C6 C5 C4 114.4(4) . .
C6 C5 H5A 108.7 . .
C4 C5 H5A 108.7 . .
C6 C5 H5B 108.7 . .
C4 C5 H5B 108.7 . .
H5A C5 H5B 107.6 . .
N1 C6 C5 113.1(3) . .
N1 C6 H6A 109.0 . .
C5 C6 H6A 109.0 . .
N1 C6 H6B 109.0 . .
C5 C6 H6B 109.0 . .
H6A C6 H6B 107.8 . .
N1 C7 H7A 109.5 . .
N1 C7 H7B 109.5 . .
H7A C7 H7B 109.5 . .
N1 C7 H7C 109.5 . .
H7A C7 H7C 109.5 . .
H7B C7 H7C 109.5 . .
N1 C8 C9 114.2(3) . .
N1 C8 C13 110.8(3) . .
C9 C8 C13 110.2(3) . .
N1 C8 H8 107.1 . .
C9 C8 H8 107.1 . .
C13 C8 H8 107.1 . .
C8 C9 C10 111.8(4) . .
C8 C9 H9A 109.3 . .
C10 C9 H9A 109.3 . .
C8 C9 H9B 109.3 . .
C10 C9 H9B 109.3 . .
H9A C9 H9B 107.9 . .
C11 C10 C9 110.9(4) . .
C11 C10 H10A 109.5 . .
C9 C10 H10A 109.5 . .
C11 C10 H10B 109.5 . .
C9 C10 H10B 109.5 . .
H10A C10 H10B 108.1 . .
C10 C11 C12 110.0(4) . .
C10 C11 H11A 109.7 . .
C12 C11 H11A 109.7 . .
C10 C11 H11B 109.7 . .
C12 C11 H11B 109.7 . .
H11A C11 H11B 108.2 . .
C11 C12 C13 112.3(5) . .
C11 C12 H12A 109.1 . .
C13 C12 H12A 109.1 . .
C11 C12 H12B 109.1 . .
C13 C12 H12B 109.1 . .
H12A C12 H12B 107.9 . .
N2 C13 C12 114.2(4) . .
N2 C13 C8 111.0(3) . .
C12 C13 C8 110.2(4) . .
N2 C13 H13 107.0 . .
C12 C13 H13 107.0 . .
C8 C13 H13 107.0 . .
N2 C14 H14A 109.5 . .
N2 C14 H14B 109.5 . .
H14A C14 H14B 109.5 . .
N2 C14 H14C 109.5 . .
H14A C14 H14C 109.5 . .
H14B C14 H14C 109.5 . .
N2 C15 C16B 119.8(9) . .
N2 C15 C16A 110.5(7) . .
C16B C15 C16A 109.2(12) . .
N2 C15 H15A 109.6 . .
C16B C15 H15A 97.2 . .
C16A C15 H15A 109.6 . .
N2 C15 H15B 109.6 . .
C16A C15 H15B 109.6 . .
H15A C15 H15B 108.1 . .
N2 C15 H15C 107.4 . .
C16B C15 H15C 107.4 . .
H15A C15 H15C 115.7 . .
H15B C15 H15C 106.4 . .
N2 C15 H15D 107.4 . .
C16B C15 H15D 107.4 . .
C16A C15 H15D 100.8 . .
H15B C15 H15D 118.7 . .
H15C C15 H15D 106.9 . .
C17A C16A C15 116.7(12) . .
C17A C16A H16A 108.1 . .
C15 C16A H16A 108.1 . .
C17A C16A H16B 108.1 . .
C15 C16A H16B 108.1 . .
H16A C16A H16B 107.3 . .
C18A C17A C19A 104.8(13) . .
C18A C17A C16A 110.6(13) . .
C19A C17A C16A 112.5(12) . .
C18A C17A C20A 113.6(14) . .
C19A C17A C20A 103.1(12) . .
C16A C17A C20A 111.9(13) . .
C17B C16B C15 120.5(13) . .
C17B C16B H16C 107.2 . .
C15 C16B H16C 107.2 . .
C17B C16B H16D 107.2 . .
C15 C16B H16D 107.2 . .
H16C C16B H16D 106.8 . .
C20B C17B C16B 115.7(15) . .
C20B C17B C18B 133.3(16) . .
C16B C17B C18B 110.8(14) . .
C20B C17B C19B 91.7(14) . .
C16B C17B C19B 98.1(15) . .
C18B C17B C19B 85.8(13) . .
C17B C18B H18D 109.5 . .
C17B C18B H18E 109.5 . .
H18D C18B H18E 109.5 . .
C17B C18B H18F 109.5 . .
H18D C18B H18F 109.5 . .
H18E C18B H18F 109.5 . .
C17B C19B H19D 109.5 . .
C17B C19B H19E 109.5 . .
H19D C19B H19E 109.5 . .
C17B C19B H19F 109.5 . .
H19D C19B H19F 109.5 . .
H19E C19B H19F 109.5 . .
C17B C20B H20D 109.5 . .
C17B C20B H20E 109.5 . .
H20D C20B H20E 109.5 . .
C17B C20B H20F 109.5 . .
H20D C20B H20F 109.5 . .
H20E C20B H20F 109.5 . .

loop_
_geom_bond_atom_site_label_1
_geom_bond_atom_site_label_2
_geom_bond_distance
_geom_bond_site_symmetry_2
Zn1 N1 2.077(3) .
Zn1 N2 2.100(3) .
Zn1 Cl1 2.2130(9) .
Zn1 Cl2 2.2184(9) .
N2 C15 1.482(7) .
N2 C13 1.493(5) .
N2 C14 1.497(7) .
N1 C7 1.488(4) .
N1 C6 1.497(5) .
N1 C8 1.506(4) .
C1 C4 1.533(9) .
C1 H1A 0.9800 .
C1 H1B 0.9800 .
C1 H1C 0.9800 .
C2 C4 1.541(10) .
C2 H2A 0.9800 .
C2 H2B 0.9800 .
C2 H2C 0.9800 .
C3 C4 1.540(8) .
C3 H3A 0.9800 .
C3 H3B 0.9800 .
C3 H3C 0.9800 .
C4 C5 1.548(7) .
C5 C6 1.498(6) .
C5 H5A 0.9900 .
C5 H5B 0.9900 .
C6 H6A 0.9900 .
C6 H6B 0.9900 .
C7 H7A 0.9800 .
C7 H7B 0.9800 .
C7 H7C 0.9800 .
C8 C9 1.529(5) .
C8 C13 1.542(6) .
C8 H8 1.0000 .
C9 C10 1.537(7) .
C9 H9A 0.9900 .
C9 H9B 0.9900 .
C10 C11 1.488(9) .
C10 H10A 0.9900 .
C10 H10B 0.9900 .
C11 C12 1.511(7) .
C11 H11A 0.9900 .
C11 H11B 0.9900 .
C12 C13 1.537(5) .
C12 H12A 0.9900 .
C12 H12B 0.9900 .
C13 H13 1.0000 .
C14 H14A 0.9800 .
C14 H14B 0.9800 .
C14 H14C 0.9800 .
C15 C16B 1.535(15) .
C15 C16A 1.567(14) .
C15 H15A 0.9900 .
C15 H15B 0.9900 .
C15 H15C 0.9900 .
C15 H15D 0.9900 .
C16A C17A 1.507(13) .
C16A H16A 0.9900 .
C16A H16B 0.9900 .
C17A C18A 1.489(14) .
C17A C19A 1.494(13) .
C17A C20A 1.518(14) .
C18A H18A 0.9800 .
C18A H18B 0.9800 .
C18A H18C 0.9800 .
C19A H19A 0.9800 .
C19A H19B 0.9800 .
C19A H19C 0.9800 .
C20A H20A 0.9800 .
C20A H20B 0.9800 .
C20A H20C 0.9800 .
C16B C17B 1.527(14) .
C16B H16C 0.9900 .
C16B H16D 0.9900 .
C17B C20B 1.519(19) .
C17B C18B 1.537(14) .
C17B C19B 1.557(15) .
C18B H18D 0.9800 .
C18B H18E 0.9800 .
C18B H18F 0.9800 .
C19B H19D 0.9800 .
C19B H19E 0.9800 .
C19B H19F 0.9800 .
C20B H20D 0.9800 .
C20B H20E 0.9800 .
C20B H20F 0.9800 .

loop_
_geom_torsion_atom_site_label_1
_geom_torsion_atom_site_label_2
_geom_torsion_atom_site_label_3
_geom_torsion_atom_site_label_4
_geom_torsion
_geom_torsion_site_symmetry_1
_geom_torsion_site_symmetry_2
_geom_torsion_site_symmetry_3
_geom_torsion_site_symmetry_4
N1 Zn1 N2 C15 -132.8(5) . . . .
Cl1 Zn1 N2 C15 -19.3(5) . . . .
Cl2 Zn1 N2 C15 113.5(4) . . . .
N1 Zn1 N2 C13 -10.2(2) . . . .
Cl1 Zn1 N2 C13 103.3(2) . . . .
Cl2 Zn1 N2 C13 -123.9(2) . . . .
N1 Zn1 N2 C14 108.3(3) . . . .
Cl1 Zn1 N2 C14 -138.2(3) . . . .
Cl2 Zn1 N2 C14 -5.4(3) . . . .
N2 Zn1 N1 C7 104.4(3) . . . .
Cl1 Zn1 N1 C7 -14.2(3) . . . .
Cl2 Zn1 N1 C7 -146.0(2) . . . .
N2 Zn1 N1 C6 -134.6(2) . . . .
Cl1 Zn1 N1 C6 106.9(2) . . . .
Cl2 Zn1 N1 C6 -24.9(2) . . . .
N2 Zn1 N1 C8 -15.9(2) . . . .
Cl1 Zn1 N1 C8 -134.45(17) . . . .
Cl2 Zn1 N1 C8 93.76(19) . . . .
C1 C4 C5 C6 -53.9(7) . . . .
C3 C4 C5 C6 63.2(6) . . . .
C2 C4 C5 C6 -176.5(7) . . . .
C7 N1 C6 C5 58.6(4) . . . .
C8 N1 C6 C5 -177.4(3) . . . .
Zn1 N1 C6 C5 -61.5(4) . . . .
C4 C5 C6 N1 175.2(4) . . . .
C7 N1 C8 C9 46.9(5) . . . .
C6 N1 C8 C9 -75.5(4) . . . .
Zn1 N1 C8 C9 164.4(3) . . . .
C7 N1 C8 C13 -78.2(4) . . . .
C6 N1 C8 C13 159.3(3) . . . .
Zn1 N1 C8 C13 39.3(3) . . . .
N1 C8 C9 C10 179.8(4) . . . .
C13 C8 C9 C10 -54.7(5) . . . .
C8 C9 C10 C11 57.5(5) . . . .
C9 C10 C11 C12 -57.9(5) . . . .
C10 C11 C12 C13 58.4(5) . . . .
C15 N2 C13 C12 -77.1(5) . . . .
C14 N2 C13 C12 44.7(5) . . . .
Zn1 N2 C13 C12 159.8(3) . . . .
C15 N2 C13 C8 157.6(4) . . . .
C14 N2 C13 C8 -80.5(4) . . . .
Zn1 N2 C13 C8 34.6(3) . . . .
C11 C12 C13 N2 178.3(4) . . . .
C11 C12 C13 C8 -56.0(5) . . . .
N1 C8 C13 N2 -51.7(4) . . . .
C9 C8 C13 N2 -179.2(3) . . . .
N1 C8 C13 C12 -179.2(3) . . . .
C9 C8 C13 C12 53.4(4) . . . .
C13 N2 C15 C16B -50.4(12) . . . .
C14 N2 C15 C16B -173.8(12) . . . .
Zn1 N2 C15 C16B 68.7(12) . . . .
C13 N2 C15 C16A -178.7(8) . . . .
C14 N2 C15 C16A 58.0(9) . . . .
Zn1 N2 C15 C16A -59.6(10) . . . .
N2 C15 C16A C17A 174.7(11) . . . .
C16B C15 C16A C17A 40.9(18) . . . .
C15 C16A C17A C18A -63.6(18) . . . .
C15 C16A C17A C19A 179.6(13) . . . .
C15 C16A C17A C20A 64.1(18) . . . .
N2 C15 C16B C17B -176.2(13) . . . .
C16A C15 C16B C17B -47(2) . . . .
C15 C16B C17B C20B -8(3) . . . .
C15 C16B C17B C18B 176.9(17) . . . .
C15 C16B C17B C19B 88(2) . . . .
